data_1563971
loop_
_publ_author_name
'Voda, Irina'
'Makhloufi, Gamall'
'Druta, Vadim'
'Lozan, Vasile'
'Shova, Sergiu'
'Bourosh, Paulina'
'Kravtsov, Victor'
'Janiak, Christoph'

_publ_section_title
;
 Mixed-ligand coordination compounds based on the rigid
 4,4&#x2032;-bis(1-imidazolyl)biphenyl and pyridinedicarboxylate ligands
;
_journal_name_full 'Inorganica Chimica Acta'
_journal_page_first 526
_journal_page_last 534
_journal_paper_doi 10.1016/j.ica.2018.06.038
_journal_volume 482
_journal_year 2018
_chemical_formula_sum 'C25 H26 N5 O8.5 Zn'
_chemical_formula_weight 597.88
_space_group_IT_number 95
_space_group_name_Hall 'P 4cw 2c'
_space_group_name_H-M_alt 'P 43 2 2'
_symmetry_cell_setting tetragonal
_symmetry_space_group_name_H-M 'P 43 2 2'
_atom_sites_solution_hydrogens geom
_atom_sites_solution_primary direct
_atom_sites_solution_secondary difmap
_audit_creation_method SHELXL-97
_cell_angle_alpha 90.00
_cell_angle_beta 90.00
_cell_angle_gamma 90.00
_cell_formula_units_Z 4
_cell_length_a 12.5861(4)
_cell_length_b 12.5861(4)
_cell_length_c 18.8572(9)
_cell_measurement_reflns_used 1516
_cell_measurement_temperature 293(2)
_cell_measurement_theta_max 29.0591
_cell_measurement_theta_min 3.1413
_cell_volume 2987.2(2)
_computing_structure_refinement 'SHELXL-97 (Sheldrick, 1997)'
_computing_structure_solution 'SHELXS-97 (Sheldrick, 1990)'
_diffrn_ambient_temperature 293(2)
_diffrn_detector_area_resol_mean 15.9914
_diffrn_measured_fraction_theta_full 0.993
_diffrn_measured_fraction_theta_max 0.993
_diffrn_measurement_device_type 'Xcalibur, Eos'
_diffrn_radiation_monochromator graphite
_diffrn_radiation_source 'fine-focus sealed tube'
_diffrn_radiation_type MoK\a
_diffrn_radiation_wavelength 0.71073
_diffrn_reflns_av_R_equivalents 0.0346
_diffrn_reflns_av_sigmaI/netI 0.0444
_diffrn_reflns_limit_h_max 14
_diffrn_reflns_limit_h_min -8
_diffrn_reflns_limit_k_max 14
_diffrn_reflns_limit_k_min -9
_diffrn_reflns_limit_l_max 14
_diffrn_reflns_limit_l_min -22
_diffrn_reflns_number 6895
_diffrn_reflns_theta_full 25.05
_diffrn_reflns_theta_max 25.05
_diffrn_reflns_theta_min 3.15
_exptl_absorpt_coefficient_mu 0.875
_exptl_absorpt_correction_T_max 1.00000
_exptl_absorpt_correction_T_min 0.78379
_exptl_absorpt_correction_type multi-scan
_exptl_absorpt_process_details CrysAlis
_exptl_crystal_colour colorless
_exptl_crystal_density_diffrn 1.329
_exptl_crystal_density_method 'not measured'
_exptl_crystal_description block
_exptl_crystal_F_000 1236
_exptl_crystal_size_max 0.40
_exptl_crystal_size_mid 0.35
_exptl_crystal_size_min 0.30
_refine_diff_density_max 0.413
_refine_diff_density_min -0.301
_refine_diff_density_rms 0.075
_refine_ls_abs_structure_details 'Flack H D (1983), Acta Cryst. A39, 876-881'
_refine_ls_abs_structure_Flack -0.02(4)
_refine_ls_extinction_method none
_refine_ls_goodness_of_fit_ref 1.001
_refine_ls_hydrogen_treatment constr
_refine_ls_matrix_type full
_refine_ls_number_parameters 231
_refine_ls_number_reflns 2636
_refine_ls_number_restraints 172
_refine_ls_restrained_S_all 0.978
_refine_ls_R_factor_all 0.1063
_refine_ls_R_factor_gt 0.0703
_refine_ls_shift/su_max 0.000
_refine_ls_shift/su_mean 0.000
_refine_ls_structure_factor_coef Fsqd
_refine_ls_weighting_details 'calc w=1/[\s^2^(Fo^2^)+(0.1384P)^2^+0.0000P] where P=(Fo^2^+2Fc^2^)/3'
_refine_ls_weighting_scheme calc
_refine_ls_wR_factor_gt 0.1895
_refine_ls_wR_factor_ref 0.2125
_reflns_number_gt 1697
_reflns_number_total 2636
_reflns_threshold_expression >2sigma(I)
_cod_data_source_file comp3_pb_2646.cif
_cod_data_source_block pb_2646
_cod_original_sg_symbol_H-M P4322
_cod_original_formula_sum 'C25 H26 N5 O8.50 Zn'
_cod_database_code 1563971

loop_
_symmetry_equiv_pos_as_xyz
'x, y, z'
'-y, x, z+3/4'
'-x, -y, z+1/2'
'y, -x, z+1/4'
'x, -y, -z+1/2'
'y, x, -z+1/4'
'-x, y, -z'
'-y, -x, -z+3/4'

loop_
_atom_site_label
_atom_site_type_symbol
_atom_site_fract_x
_atom_site_fract_y
_atom_site_fract_z
_atom_site_U_iso_or_equiv
_atom_site_adp_type
_atom_site_occupancy
_atom_site_symmetry_multiplicity
_atom_site_calc_flag
_atom_site_refinement_flags
_atom_site_disorder_assembly
_atom_site_disorder_group
Zn1 Zn 0.5000 0.06364(9) 0.0000 0.0908(5) Uani 1 2 d S . .
N1 N 0.3902(5) -0.0241(4) 0.0464(3) 0.0855(15) Uani 1 1 d . A .
N2 N 0.3078(4) -0.1100(4) 0.1296(2) 0.0793(13) Uani 1 1 d . A .
O1 O 0.5857(8) 0.1166(6) 0.0962(6) 0.073(2) Uani 0.50 1 d PGU A -1
O2 O 0.6264(8) 0.2657(9) 0.1542(6) 0.131(5) Uani 0.50 1 d PGU A -1
O3 O 0.4378(10) 0.0855(8) -0.1067(7) 0.163(7) Uani 0.50 1 d PGU A -1
O4 O 0.3678(10) 0.2144(11) -0.1736(6) 0.182(9) Uani 0.50 1 d PGU A -1
N3 N 0.4992(8) 0.2193(5) -0.0092(5) 0.100(3) Uani 0.50 1 d PGU A -1
C10 C 0.5869(7) 0.2151(6) 0.1035(5) 0.089(4) Uani 0.50 1 d PGU A -1
C11 C 0.5343(9) 0.2797(5) 0.0443(6) 0.105(5) Uani 0.50 1 d PGU A -1
C12 C 0.5221(14) 0.3882(5) 0.0422(8) 0.140(7) Uani 0.50 1 d PGU A -1
H12 H 0.5462 0.4300 0.0795 0.168 Uiso 0.50 1 calc PR A -1
C13 C 0.4735(17) 0.4346(5) -0.0160(9) 0.164(8) Uani 0.50 1 d PGU A -1
H13 H 0.4654 0.5080 -0.0185 0.196 Uiso 0.50 1 calc PR A -1
C14 C 0.4371(14) 0.3707(6) -0.0704(8) 0.153(7) Uani 0.50 1 d PGU A -1
H14 H 0.4037 0.4003 -0.1097 0.184 Uiso 0.50 1 calc PR A -1
C15 C 0.4510(9) 0.2620(6) -0.0655(6) 0.124(5) Uani 0.50 1 d PGU A -1
C16 C 0.4153(9) 0.1809(9) -0.1208(6) 0.149(7) Uani 0.50 1 d PGU A -1
C1 C 0.3869(5) -0.0465(5) 0.1150(3) 0.0775(14) Uani 1 1 d . . .
H1A H 0.4346 -0.0204 0.1484 0.093 Uiso 1 1 calc R A .
C2 C 0.2504(7) -0.1284(6) 0.0679(3) 0.108(3) Uani 1 1 d . . .
H2A H 0.1877 -0.1666 0.0622 0.130 Uiso 1 1 calc R A .
C3 C 0.3083(8) -0.0768(6) 0.0182(4) 0.114(3) Uani 1 1 d . A .
H3A H 0.2928 -0.0780 -0.0300 0.136 Uiso 1 1 calc R . .
C4 C 0.2775(5) -0.1449(5) 0.2005(3) 0.0739(15) Uani 1 1 d . . .
C5 C 0.3514(5) -0.1891(5) 0.2410(3) 0.0800(16) Uani 1 1 d . A .
H5A H 0.4193 -0.2007 0.2231 0.096 Uiso 1 1 calc R . .
C6 C 0.3271(5) -0.2182(5) 0.3104(3) 0.0794(17) Uani 1 1 d . . .
H6A H 0.3786 -0.2505 0.3385 0.095 Uiso 1 1 calc R A .
C7 C 0.2264(5) -0.1993(5) 0.3382(3) 0.0696(13) Uani 1 1 d . A .
C8 C 0.1530(6) -0.1548(7) 0.2942(4) 0.098(2) Uani 1 1 d . . .
H8A H 0.0853 -0.1406 0.3116 0.117 Uiso 1 1 calc R A .
C9 C 0.1760(5) -0.1298(7) 0.2237(4) 0.106(2) Uani 1 1 d . A .
H9A H 0.1237 -0.1035 0.1936 0.127 Uiso 1 1 calc R . .
O1W O 0.7290(15) -0.0132(18) 0.1729(9) 0.119(5) Uani 0.45 1 d P B 1
H1W1 H 0.6895 0.0289 0.1493 0.179 Uiso 0.45 1 d PR B 1
H2W1 H 0.6985 -0.0701 0.1793 0.179 Uiso 0.45 1 d PR B 1
O2W O 0.623(2) -0.2170(19) 0.1943(15) 0.143(9) Uani 0.33 1 d P C 2
H1W2 H 0.6244 -0.2338 0.2380 0.215 Uiso 0.33 1 d PR C 2
H2W2 H 0.6448 -0.1558 0.1922 0.215 Uiso 0.33 1 d PR C 2
O3W O 0.626(4) -0.167(3) 0.198(2) 0.109(12) Uiso 0.20 1 d P B 3
O4W O 0.689(5) -0.011(6) 0.189(3) 0.12(2) Uiso 0.15 1 d P B 4
O5W O 0.622(4) -0.327(4) 0.116(4) 0.121(18) Uiso 0.10 1 d P . .
O6W O 0.677(3) -0.084(3) 0.176(2) 0.141(12) Uiso 0.22 1 d P . .
O7W O 0.485(2) 0.705(2) 0.0769(15) 0.122(8) Uiso 0.22 1 d P D 1
O8W O 0.444(2) 0.696(2) 0.0280(16) 0.119(8) Uiso 0.20 1 d P . 2
O9W O 0.9464(18) -0.0536(18) 0.1250 0.134(9) Uiso 0.30 2 d SP E 1
O10W O 0.974(2) -0.093(2) 0.0736(15) 0.138(9) Uiso 0.23 1 d P F 2

loop_
_atom_site_aniso_label
_atom_site_aniso_U_11
_atom_site_aniso_U_22
_atom_site_aniso_U_33
_atom_site_aniso_U_23
_atom_site_aniso_U_13
_atom_site_aniso_U_12
Zn1 0.0963(8) 0.0982(8) 0.0780(6) 0.000 0.0210(6) 0.000
N1 0.104(4) 0.081(3) 0.072(3) 0.003(3) 0.013(3) -0.006(3)
N2 0.102(4) 0.072(3) 0.064(3) -0.001(2) 0.002(3) -0.009(3)
O1 0.059(5) 0.095(5) 0.065(5) -0.007(4) 0.021(4) -0.027(5)
O2 0.114(10) 0.121(9) 0.159(11) -0.063(8) 0.021(8) 0.000(7)
O3 0.164(16) 0.185(12) 0.140(13) 0.020(10) 0.040(11) 0.062(11)
O4 0.129(13) 0.29(3) 0.126(9) 0.058(12) 0.016(8) 0.074(14)
N3 0.070(5) 0.106(6) 0.123(8) 0.022(7) 0.045(5) -0.005(11)
C10 0.068(8) 0.100(7) 0.098(8) -0.020(6) 0.056(6) -0.016(6)
C11 0.096(12) 0.089(7) 0.131(10) 0.007(7) 0.058(7) -0.006(8)
C12 0.131(17) 0.096(7) 0.193(16) 0.012(8) 0.062(13) 0.004(10)
C13 0.13(2) 0.118(9) 0.24(2) 0.053(10) 0.069(14) 0.021(12)
C14 0.120(15) 0.155(10) 0.185(16) 0.075(11) 0.060(13) 0.021(13)
C15 0.080(10) 0.152(10) 0.141(11) 0.052(10) 0.044(9) 0.000(11)
C16 0.116(15) 0.191(14) 0.142(14) 0.031(12) -0.002(11) 0.043(14)
C1 0.090(4) 0.074(4) 0.068(3) -0.004(3) 0.013(3) -0.016(3)
C2 0.144(7) 0.106(5) 0.075(4) -0.001(4) -0.005(4) -0.033(5)
C3 0.163(8) 0.111(5) 0.067(4) 0.005(4) -0.009(4) -0.031(6)
C4 0.096(5) 0.065(3) 0.060(3) 0.001(3) 0.001(3) -0.013(3)
C5 0.068(3) 0.102(4) 0.070(3) 0.000(3) 0.008(3) 0.002(3)
C6 0.064(3) 0.095(4) 0.079(4) 0.007(3) -0.010(3) 0.006(3)
C7 0.071(4) 0.068(3) 0.070(3) -0.002(3) 0.003(3) -0.012(3)
C8 0.066(4) 0.124(6) 0.104(5) 0.027(5) 0.014(4) 0.012(4)
C9 0.073(4) 0.149(7) 0.096(5) 0.035(5) 0.001(4) 0.001(4)
O1W 0.139(14) 0.124(12) 0.094(9) 0.006(8) 0.008(10) 0.024(12)
O2W 0.127(16) 0.106(15) 0.20(2) 0.027(17) -0.015(14) 0.011(15)

loop_
_atom_type_symbol
_atom_type_description
_atom_type_scat_dispersion_real
_atom_type_scat_dispersion_imag
_atom_type_scat_source
C C 0.0033 0.0016 'International Tables Vol C Tables 4.2.6.8 and 6.1.1.4'
H H 0.0000 0.0000 'International Tables Vol C Tables 4.2.6.8 and 6.1.1.4'
N N 0.0061 0.0033 'International Tables Vol C Tables 4.2.6.8 and 6.1.1.4'
O O 0.0106 0.0060 'International Tables Vol C Tables 4.2.6.8 and 6.1.1.4'
Zn Zn 0.2839 1.4301 'International Tables Vol C Tables 4.2.6.8 and 6.1.1.4'

loop_
_geom_angle_atom_site_label_1
_geom_angle_atom_site_label_2
_geom_angle_atom_site_label_3
_geom_angle
_geom_angle_site_symmetry_1
_geom_angle_site_symmetry_3
N3 Zn1 N3 10.2(6) 7_655 .
N3 Zn1 N1 121.5(3) 7_655 .
N3 Zn1 N1 126.4(3) . .
N3 Zn1 N1 126.4(3) 7_655 7_655
N3 Zn1 N1 121.5(3) . 7_655
N1 Zn1 N1 111.9(3) . 7_655
N3 Zn1 O3 77.9(3) 7_655 7_655
N3 Zn1 O3 87.6(4) . 7_655
N1 Zn1 O3 85.0(4) . 7_655
N1 Zn1 O3 103.2(3) 7_655 7_655
N3 Zn1 O3 87.6(4) 7_655 .
N3 Zn1 O3 77.9(4) . .
N1 Zn1 O3 103.2(4) . .
N1 Zn1 O3 85.0(3) 7_655 .
O3 Zn1 O3 165.5(3) 7_655 .
N3 Zn1 O1 68.0(4) 7_655 .
N3 Zn1 O1 77.0(3) . .
N1 Zn1 O1 98.4(3) . .
N1 Zn1 O1 101.0(3) 7_655 .
O3 Zn1 O1 13.8(4) 7_655 .
O3 Zn1 O1 153.5(4) . .
N3 Zn1 O1 77.0(3) 7_655 7_655
N3 Zn1 O1 68.0(4) . 7_655
N1 Zn1 O1 101.0(3) . 7_655
N1 Zn1 O1 98.4(3) 7_655 7_655
O3 Zn1 O1 153.5(4) 7_655 7_655
O3 Zn1 O1 13.8(4) . 7_655
O1 Zn1 O1 145.0(4) . 7_655
C1 N1 C3 105.0(5) . .
C1 N1 Zn1 125.0(5) . .
C3 N1 Zn1 130.0(5) . .
C1 N2 C2 108.8(5) . .
C1 N2 C4 125.2(5) . .
C2 N2 C4 125.6(5) . .
C10 O1 Zn1 113.26(17) . .
C16 O3 Zn1 113.35(16) . .
C15 N3 C11 121.4 . .
C15 N3 Zn1 118.3(4) . .
C11 N3 Zn1 119.8(4) . .
O1 C10 O2 126.4 . .
O1 C10 C11 116.3 . .
O2 C10 C11 117.3 . .
N3 C11 C12 120.4 . .
N3 C11 C10 113.0 . .
C12 C11 C10 126.7 . .
C11 C12 C13 119.4 . .
C14 C13 C12 119.3 . .
C13 C14 C15 119.0 . .
N3 C15 C14 120.6 . .
N3 C15 C16 114.1 . .
C14 C15 C16 125.3 . .
O4 C16 O3 127.1 . .
O4 C16 C15 117.7 . .
O3 C16 C15 115.2 . .
N2 C1 N1 111.0(6) . .
C3 C2 N2 102.8(7) . .
N1 C3 C2 112.2(6) . .
C5 C4 C9 122.1(5) . .
C5 C4 N2 118.1(6) . .
C9 C4 N2 119.8(6) . .
C4 C5 C6 119.8(5) . .
C7 C6 C5 120.6(6) . .
C8 C7 C6 117.3(5) . .
C8 C7 C7 120.9(4) . 8
C6 C7 C7 121.8(4) . 8
C7 C8 C9 122.2(6) . .
C4 C9 C8 117.9(6) . .
O4W O6W O1W 32(4) . .
O4W O6W O3W 141(6) . .
O1W O6W O3W 165(4) . .

loop_
_geom_bond_atom_site_label_1
_geom_bond_atom_site_label_2
_geom_bond_distance
_geom_bond_site_symmetry_2
Zn1 N3 1.967(6) 7_655
Zn1 N3 1.967(6) .
Zn1 N1 1.974(5) .
Zn1 N1 1.974(5) 7_655
Zn1 O3 2.176(11) 7_655
Zn1 O3 2.176(12) .
Zn1 O1 2.214(12) .
Zn1 O1 2.214(12) 7_655
N1 C1 1.326(7) .
N1 C3 1.336(10) .
N2 C1 1.306(7) .
N2 C2 1.388(9) .
N2 C4 1.458(7) .
O1 C10 1.2473 .
O2 C10 1.2522 .
O3 C16 1.2623 .
O4 C16 1.2347 .
N3 C15 1.3343 .
N3 C11 1.3388 .
C10 C11 1.5316 .
C11 C12 1.3741 .
C12 C13 1.3865 .
C13 C14 1.3813 .
C14 C15 1.3822 .
C15 C16 1.5276 .
C2 C3 1.353(10) .
C4 C5 1.326(8) .
C4 C9 1.364(9) .
C5 C6 1.393(8) .
C6 C7 1.392(8) .
C7 C8 1.363(9) .
C7 C7 1.469(10) 8
C8 C9 1.395(8) .
O1W O6W 1.10(4) .
O3W O6W 1.29(5) .
O4W O6W 0.95(8) .
O5W O5W 0.98(10) 6_645
O8W O8W 1.76(6) 7_655

loop_
_geom_hbond_atom_site_label_D
_geom_hbond_atom_site_label_H
_geom_hbond_atom_site_label_A
_geom_hbond_distance_DH
_geom_hbond_distance_HA
_geom_hbond_distance_DA
_geom_hbond_angle_DHA
_geom_hbond_site_symmetry_A
O1W H1W1 O1 0.85 1.98 2.830(19) 174.2 .
O1W H2W1 O2W 0.82 2.10 2.92(3) 178.7 .
O2W H1W2 O2 0.85 2.07 2.92(4) 176.8 5
O2W H2W2 O4W 0.82 1.91 2.72(8) 177.5 .

_cod_database_fobs_code 1563971
